data_2211111
loop_
_publ_author_name
'Yu Xiao'
'Shi-Xiang Gao'
'Cheng Sun'

_publ_section_title
;
 2-(5-Bromo-2-hydroxybenzylammonio)ethanesulfonate monohydrate
;
_journal_coeditor_code LH2205
_journal_issue 11
_journal_name_full 'Acta Crystallographica Section E'
_journal_page_first o5217
_journal_page_last o5219
_journal_paper_doi 10.1107/S1600536806043297
_journal_volume 62
_journal_year 2006
_chemical_formula_iupac 'C9 H12 Br N O4 S, H2 O'
_chemical_formula_moiety 'C9 H12 Br N O4 S, H2 O'
_chemical_formula_sum 'C9 H14 Br N O5 S'
_chemical_formula_weight 328.18
_chemical_name_common
;
2-(5-Bromo-2-hydroxy-benzylamino)-ethanesulfonic acid monohydrate
;
_chemical_name_systematic
;
2-(5-Bromo-2-hydroxybenzylammonio)ethanesulfonate monohydrate
;
_space_group_IT_number 15
_symmetry_cell_setting monoclinic
_symmetry_space_group_name_Hall '-C 2yc'
_symmetry_space_group_name_H-M 'C 1 2/c 1'
_atom_sites_solution_hydrogens geom
_atom_sites_solution_primary direct
_atom_sites_solution_secondary difmap
_audit_creation_method SHELXL-97
_cell_angle_alpha 90.00
_cell_angle_beta 101.14(3)
_cell_angle_gamma 90.00
_cell_formula_units_Z 8
_cell_length_a 27.368(6)
_cell_length_b 6.1907(12)
_cell_length_c 15.137(3)
_cell_measurement_reflns_used 3988
_cell_measurement_temperature 293(2)
_cell_measurement_theta_max 27.5
_cell_measurement_theta_min 1
_cell_volume 2516.3(9)
_computing_cell_refinement 'SAINT (Bruker, 2004)'
_computing_data_collection 'SMART (Bruker, 2004)'
_computing_data_reduction SAINT
_computing_molecular_graphics 'SHELXTL (Sheldrick, 1997b)'
_computing_publication_material SHELXTL
_computing_structure_refinement 'SHELXL97 (Sheldrick, 1997a)'
_computing_structure_solution 'SHELXS97 (Sheldrick, 1997a)'
_diffrn_ambient_temperature 293(2)
_diffrn_measured_fraction_theta_full 0.999
_diffrn_measured_fraction_theta_max 0.999
_diffrn_measurement_device_type 'Bruker SMART CCD'
_diffrn_measurement_method '\f and \w'
_diffrn_radiation_monochromator graphite
_diffrn_radiation_source 'fine-focus sealed tube'
_diffrn_radiation_type MoK\a
_diffrn_radiation_wavelength 0.71073
_diffrn_reflns_av_R_equivalents 0.0464
_diffrn_reflns_av_sigmaI/netI 0.0520
_diffrn_reflns_limit_h_max 32
_diffrn_reflns_limit_h_min -33
_diffrn_reflns_limit_k_max 7
_diffrn_reflns_limit_k_min -7
_diffrn_reflns_limit_l_max 18
_diffrn_reflns_limit_l_min -14
_diffrn_reflns_number 7094
_diffrn_reflns_theta_full 25.75
_diffrn_reflns_theta_max 25.75
_diffrn_reflns_theta_min 1.52
_diffrn_standards_number 0
_exptl_absorpt_coefficient_mu 3.442
_exptl_absorpt_correction_T_max 0.660
_exptl_absorpt_correction_T_min 0.454
_exptl_absorpt_correction_type multi-scan
_exptl_absorpt_process_details '(SADABS; Sheldrick, 1996)'
_exptl_crystal_colour colourless
_exptl_crystal_density_diffrn 1.733
_exptl_crystal_density_method 'not measured'
_exptl_crystal_description prism
_exptl_crystal_F_000 1328
_exptl_crystal_size_max 0.250
_exptl_crystal_size_mid 0.138
_exptl_crystal_size_min 0.120
_refine_diff_density_max 0.593
_refine_diff_density_min -0.681
_refine_ls_extinction_method none
_refine_ls_goodness_of_fit_ref 1.004
_refine_ls_hydrogen_treatment mixed
_refine_ls_matrix_type full
_refine_ls_number_parameters 163
_refine_ls_number_reflns 2407
_refine_ls_number_restraints 0
_refine_ls_restrained_S_all 1.004
_refine_ls_R_factor_all 0.0602
_refine_ls_R_factor_gt 0.0366
_refine_ls_shift/su_max 0.001
_refine_ls_shift/su_mean 0.000
_refine_ls_structure_factor_coef Fsqd
_refine_ls_weighting_details 'calc w=1/[\s^2^(Fo^2^)+(0.0336P)^2^+7.789P] where P=(Fo^2^+2Fc^2^)/3'
_refine_ls_weighting_scheme calc
_refine_ls_wR_factor_gt 0.0819
_refine_ls_wR_factor_ref 0.0974
_reflns_number_gt 1767
_reflns_number_total 2407
_reflns_threshold_expression I>2\s(I)
_cod_data_source_file lh2205.cif
_cod_data_source_block I
_cod_original_sg_symbol_H-M 'C 2/c'
_cod_database_code 2211111
_cod_database_fobs_code 2211111

loop_
_symmetry_equiv_pos_as_xyz
'x, y, z'
'-x, y, -z+1/2'
'x+1/2, y+1/2, z'
'-x+1/2, y+1/2, -z+1/2'
'-x, -y, -z'
'x, -y, z-1/2'
'-x+1/2, -y+1/2, -z'
'x+1/2, -y+1/2, z-1/2'

loop_
_atom_site_type_symbol
_atom_site_label
_atom_site_fract_x
_atom_site_fract_y
_atom_site_fract_z
_atom_site_U_iso_or_equiv
_atom_site_adp_type
_atom_site_calc_flag
_atom_site_refinement_flags
_atom_site_occupancy
Br Br1 0.310696(15) 0.10616(8) 0.59429(3) 0.05054(18) Uani d . 1
C C1 0.15339(14) 0.0783(6) 0.6707(2) 0.0310(9) Uani d . 1
C C2 0.18554(15) 0.2497(7) 0.6985(3) 0.0380(10) Uani d . 1
H H2 0.1757 0.3598 0.7330 0.046 Uiso calc R 1
C C3 0.23188(15) 0.2584(7) 0.6753(3) 0.0392(10) Uani d . 1
H H3 0.2532 0.3736 0.6941 0.047 Uiso calc R 1
C C4 0.24631(14) 0.0952(7) 0.6242(3) 0.0344(9) Uani d . 1
C C5 0.21506(14) -0.0749(6) 0.5953(2) 0.0328(9) Uani d . 1
H H5 0.2253 -0.1837 0.5606 0.039 Uiso calc R 1
C C6 0.16791(13) -0.0855(6) 0.6176(2) 0.0299(8) Uani d . 1
C C7 0.13225(14) -0.2628(6) 0.5835(3) 0.0320(9) Uani d . 1
H H7A 0.1213 -0.3321 0.6338 0.038 Uiso calc R 1
H H7B 0.1488 -0.3705 0.5533 0.038 Uiso calc R 1
C C8 0.09968(13) -0.0680(6) 0.4380(2) 0.0305(8) Uani d . 1
H H8A 0.1144 -0.1724 0.4032 0.037 Uiso calc R 1
H H8B 0.1238 0.0458 0.4566 0.037 Uiso calc R 1
C C9 0.05344(14) 0.0271(6) 0.3800(2) 0.0306(8) Uani d . 1
H H9A 0.0269 -0.0791 0.3727 0.037 Uiso calc R 1
H H9B 0.0603 0.0588 0.3208 0.037 Uiso calc R 1
N N1 0.08769(11) -0.1751(5) 0.5189(2) 0.0294(7) Uani d . 1
H H1A 0.0664 -0.2845 0.5009 0.035 Uiso calc R 1
H H1B 0.0719 -0.0795 0.5485 0.035 Uiso calc R 1
O O1 0.10800(10) 0.0562(5) 0.6915(2) 0.0422(7) Uani d . 1
H H1 0.0985 0.1736 0.7067 0.063 Uiso calc R 1
O O2 0.06934(10) 0.4334(4) 0.4164(2) 0.0417(7) Uani d . 1
O O3 0.03235(11) 0.2199(4) 0.51963(18) 0.0427(7) Uani d . 1
O O4 -0.01601(10) 0.3100(5) 0.3733(2) 0.0460(7) Uani d . 1
O O1W 0.42869(19) 0.0910(7) 0.2581(3) 0.0705(13) Uani d . 1
S S1 0.03309(3) 0.26682(14) 0.42625(6) 0.0296(2) Uani d . 1
H H1WA 0.449(2) 0.039(11) 0.291(4) 0.08(2) Uiso d . 1
H H1WB 0.425(2) 0.045(11) 0.216(4) 0.08(3) Uiso d . 1

loop_
_atom_site_aniso_label
_atom_site_aniso_U_11
_atom_site_aniso_U_22
_atom_site_aniso_U_33
_atom_site_aniso_U_12
_atom_site_aniso_U_13
_atom_site_aniso_U_23
Br1 0.0337(2) 0.0633(3) 0.0578(3) -0.0050(2) 0.0170(2) 0.0092(2)
C1 0.0283(19) 0.038(2) 0.0258(19) 0.0046(17) 0.0031(15) 0.0012(17)
C2 0.041(2) 0.035(2) 0.036(2) 0.0046(19) 0.0017(18) -0.0104(18)
C3 0.035(2) 0.036(2) 0.043(2) -0.0048(19) -0.0017(19) -0.0028(19)
C4 0.0240(19) 0.045(2) 0.034(2) -0.0001(18) 0.0048(16) 0.0082(18)
C5 0.034(2) 0.037(2) 0.0275(19) 0.0052(18) 0.0072(16) -0.0009(17)
C6 0.0264(19) 0.030(2) 0.032(2) 0.0025(16) 0.0046(16) 0.0017(16)
C7 0.032(2) 0.026(2) 0.038(2) 0.0045(16) 0.0081(17) 0.0002(17)
C8 0.031(2) 0.0270(19) 0.037(2) -0.0026(16) 0.0144(17) 0.0008(16)
C9 0.037(2) 0.0255(19) 0.031(2) -0.0020(17) 0.0102(17) -0.0050(16)
N1 0.0274(16) 0.0248(16) 0.0372(18) -0.0050(13) 0.0092(14) 0.0000(13)
O1 0.0349(15) 0.0474(18) 0.0476(17) 0.0045(13) 0.0161(13) -0.0068(14)
O2 0.0444(16) 0.0299(15) 0.0541(18) -0.0133(13) 0.0179(14) -0.0047(13)
O3 0.0592(19) 0.0350(16) 0.0387(16) 0.0040(14) 0.0214(14) -0.0006(13)
O4 0.0320(15) 0.0410(17) 0.063(2) 0.0069(13) 0.0052(14) 0.0075(15)
O1W 0.088(3) 0.075(3) 0.047(2) 0.049(2) 0.011(2) 0.002(2)
S1 0.0304(5) 0.0231(5) 0.0372(5) -0.0009(4) 0.0110(4) 0.0000(4)

loop_
_atom_type_symbol
_atom_type_description
_atom_type_scat_dispersion_real
_atom_type_scat_dispersion_imag
_atom_type_scat_source
C C 0.0033 0.0016 'International Tables Vol C Tables 4.2.6.8 and 6.1.1.4'
H H 0.0000 0.0000 'International Tables Vol C Tables 4.2.6.8 and 6.1.1.4'
N N 0.0061 0.0033 'International Tables Vol C Tables 4.2.6.8 and 6.1.1.4'
O O 0.0106 0.0060 'International Tables Vol C Tables 4.2.6.8 and 6.1.1.4'
S S 0.1246 0.1234 'International Tables Vol C Tables 4.2.6.8 and 6.1.1.4'
Br Br -0.2901 2.4595 'International Tables Vol C Tables 4.2.6.8 and 6.1.1.4'

loop_
_geom_angle_atom_site_label_1
_geom_angle_atom_site_label_2
_geom_angle_atom_site_label_3
_geom_angle
O1 C1 C2 124.4(3)
O1 C1 C6 116.0(3)
C2 C1 C6 119.6(3)
C3 C2 C1 120.8(4)
C3 C2 H2 119.6
C1 C2 H2 119.6
C4 C3 C2 119.5(4)
C4 C3 H3 120.3
C2 C3 H3 120.3
C5 C4 C3 120.9(4)
C5 C4 Br1 119.9(3)
C3 C4 Br1 119.2(3)
C4 C5 C6 120.4(4)
C4 C5 H5 119.8
C6 C5 H5 119.8
C5 C6 C1 118.9(3)
C5 C6 C7 121.6(3)
C1 C6 C7 119.5(3)
C6 C7 N1 110.6(3)
C6 C7 H7A 109.5
N1 C7 H7A 109.5
C6 C7 H7B 109.5
N1 C7 H7B 109.5
H7A C7 H7B 108.1
N1 C8 C9 111.1(3)
N1 C8 H8A 109.4
C9 C8 H8A 109.4
N1 C8 H8B 109.4
C9 C8 H8B 109.4
H8A C8 H8B 108.0
C8 C9 S1 112.8(3)
C8 C9 H9A 109.0
S1 C9 H9A 109.0
C8 C9 H9B 109.0
S1 C9 H9B 109.0
H9A C9 H9B 107.8
C8 N1 C7 114.6(3)
C8 N1 H1A 108.6
C7 N1 H1A 108.6
C8 N1 H1B 108.6
C7 N1 H1B 108.6
H1A N1 H1B 107.6
C1 O1 H1 109.5
H1WA O1W H1WB 114(7)
O3 S1 O4 113.00(17)
O3 S1 O2 112.35(18)
O4 S1 O2 112.89(17)
O3 S1 C9 106.38(17)
O4 S1 C9 105.27(18)
O2 S1 C9 106.21(17)

loop_
_geom_bond_atom_site_label_1
_geom_bond_atom_site_label_2
_geom_bond_distance
Br1 C4 1.904(4)
C1 O1 1.346(4)
C1 C2 1.391(5)
C1 C6 1.398(5)
C2 C3 1.380(6)
C2 H2 0.9300
C3 C4 1.375(6)
C3 H3 0.9300
C4 C5 1.374(5)
C5 C6 1.397(5)
C5 H5 0.9300
C6 C7 1.493(5)
C7 N1 1.509(5)
C7 H7A 0.9700
C7 H7B 0.9700
C8 N1 1.484(4)
C8 C9 1.514(5)
C8 H8A 0.9700
C8 H8B 0.9700
C9 S1 1.776(4)
C9 H9A 0.9700
C9 H9B 0.9700
N1 H1A 0.9000
N1 H1B 0.9000
O1 H1 0.8200
O2 S1 1.458(3)
O3 S1 1.447(3)
O4 S1 1.451(3)
O1W H1WA 0.75(6)
O1W H1WB 0.69(6)

loop_
_geom_hbond_atom_site_label_D
_geom_hbond_atom_site_label_H
_geom_hbond_atom_site_label_A
_geom_hbond_site_symmetry_A
_geom_hbond_distance_DH
_geom_hbond_distance_HA
_geom_hbond_distance_DA
_geom_hbond_angle_DHA
N1 H1A O2 1_545 0.90 2.18 2.870(4) 133.4
N1 H1B O3 . 0.90 2.15 2.877(4) 137.5
N1 H1B O1 . 0.90 2.35 2.936(4) 122.4
O1 H1 O1W 7_556 0.82 1.76 2.580(5) 172.8
O1W H1WA O4 3_545 0.75(6) 2.00(7) 2.708(5) 158(7)
O1W H1WB O2 4_545 0.69(6) 2.15(6) 2.826(6) 167(7)

loop_
_cod_related_entry_id
_cod_related_entry_database
_cod_related_entry_code
1 ChemSpider 21126138
